data_7003713
loop_
_publ_author_name
'Lee, Kajin'
'Clark, Timothy J.'
'Lough, Alan J.'
'Manners, Ian'

_publ_section_title
;
 Synthesis and dehydrocoupling reactivity of iron and ruthenium
 phosphine--borane complexes
;
_journal_issue 20
_journal_name_full 'Dalton Transactions'
_journal_page_first 2732
_journal_page_last 2740
_journal_paper_doi 10.1039/b718918d
_journal_year 2008
_chemical_formula_moiety 'C23 H36 B Fe P3'
_chemical_formula_sum 'C23 H36 B Fe P3'
_chemical_formula_weight 472.09
_chemical_name_systematic
;
?
;
_space_group_IT_number 14
_symmetry_cell_setting monoclinic
_symmetry_space_group_name_Hall '-P 2yn'
_symmetry_space_group_name_H-M 'P 1 21/n 1'
_atom_sites_solution_hydrogens geom
_atom_sites_solution_primary direct
_atom_sites_solution_secondary difmap
_audit_creation_method SHELXL-97
_cell_angle_alpha 90.00
_cell_angle_beta 90.5310(11)
_cell_angle_gamma 90.00
_cell_formula_units_Z 4
_cell_length_a 9.6143(2)
_cell_length_b 13.9049(2)
_cell_length_c 18.1670(4)
_cell_measurement_reflns_used 13404
_cell_measurement_temperature 150(1)
_cell_measurement_theta_max 27.5
_cell_measurement_theta_min 2.6
_cell_volume 2428.57(8)
_computing_cell_refinement 'Denzo-SMN (Otwinowski & Minor, 1997)'
_computing_data_collection 'Collect (Nonius B.V., 1997-2002)'
_computing_data_reduction Denzo-SMN
_computing_molecular_graphics 'SHELXTL V6.1'
_computing_publication_material 'SHELXTL V6.1'
_computing_structure_refinement 'SHELXTL V6.1(Sheldrick, 2001)'
_computing_structure_solution 'SIR-92 (Altomare et al., 1994)'
_diffrn_ambient_temperature 150(2)
_diffrn_detector_area_resol_mean 9
_diffrn_measured_fraction_theta_full 0.991
_diffrn_measured_fraction_theta_max 0.985
_diffrn_measurement_device_type 'Bruker-Nonius KappaCCD'
_diffrn_measurement_method '\f scans and \w scans with \k offsets'
_diffrn_radiation_monochromator graphite
_diffrn_radiation_source 'fine-focus sealed tube'
_diffrn_radiation_type MoK\a
_diffrn_radiation_wavelength 0.71073
_diffrn_reflns_av_R_equivalents 0.0369
_diffrn_reflns_av_sigmaI/netI 0.0477
_diffrn_reflns_limit_h_max 12
_diffrn_reflns_limit_h_min -12
_diffrn_reflns_limit_k_max 17
_diffrn_reflns_limit_k_min -17
_diffrn_reflns_limit_l_max 23
_diffrn_reflns_limit_l_min -16
_diffrn_reflns_number 13404
_diffrn_reflns_theta_full 27.50
_diffrn_reflns_theta_max 27.50
_diffrn_reflns_theta_min 2.58
_diffrn_standards_number 0
_exptl_absorpt_coefficient_mu 0.826
_exptl_absorpt_correction_T_max 0.825
_exptl_absorpt_correction_T_min 0.735
_exptl_absorpt_correction_type multi-scan
_exptl_absorpt_process_details
;
multi-scan from symmetry-related measurements
Sortav (Blessing 1995)
;
_exptl_crystal_colour Orange
_exptl_crystal_density_diffrn 1.291
_exptl_crystal_density_method 'not measured'
_exptl_crystal_description Block
_exptl_crystal_F_000 1000
_exptl_crystal_size_max 0.28
_exptl_crystal_size_mid 0.26
_exptl_crystal_size_min 0.24
_refine_diff_density_max 0.529
_refine_diff_density_min -0.367
_refine_diff_density_rms 0.072
_refine_ls_extinction_method none
_refine_ls_goodness_of_fit_ref 1.039
_refine_ls_hydrogen_treatment mixed
_refine_ls_matrix_type full
_refine_ls_number_parameters 271
_refine_ls_number_reflns 5489
_refine_ls_number_restraints 0
_refine_ls_restrained_S_all 1.039
_refine_ls_R_factor_all 0.0566
_refine_ls_R_factor_gt 0.0375
_refine_ls_shift/su_max 0.001
_refine_ls_shift/su_mean 0.000
_refine_ls_structure_factor_coef Fsqd
_refine_ls_weighting_details 'calc w=1/[\s^2^(Fo^2^)+(0.0460P)^2^+0.9807P] where P=(Fo^2^+2Fc^2^)/3'
_refine_ls_weighting_scheme calc
_refine_ls_wR_factor_gt 0.0879
_refine_ls_wR_factor_ref 0.0983
_reflns_number_gt 4288
_reflns_number_total 5489
_reflns_threshold_expression I>2\s(I)
_cod_data_source_file b718918d.txt
_cod_data_source_block k07126
_cod_depositor_comments
;
The following automatic conversions were performed:
'_symmetry_cell_setting' value 'Monoclinic' changed to 'monoclinic'
according to '/home/saulius/struct/CIF-dictionaries/cif_core.dic'
dictionary named 'cif_core.dic' version 2.4.1 from 2010-06-29.

Automatic conversion script
Id: cif_fix_enum 1527 2010-12-29 10:47:43Z saulius 
;
_cod_original_sg_symbol_H-M 'P 21/n'
_cod_database_code 7003713

loop_
_symmetry_equiv_pos_as_xyz
'x, y, z'
'-x+1/2, y+1/2, -z+1/2'
'-x, -y, -z'
'x-1/2, -y-1/2, z-1/2'

loop_
_atom_site_label
_atom_site_type_symbol
_atom_site_fract_x
_atom_site_fract_y
_atom_site_fract_z
_atom_site_U_iso_or_equiv
_atom_site_adp_type
_atom_site_occupancy
_atom_site_symmetry_multiplicity
_atom_site_calc_flag
_atom_site_refinement_flags
_atom_site_disorder_assembly
_atom_site_disorder_group
Fe1 Fe 0.23184(3) 0.23227(2) 0.598998(16) 0.01766(10) Uani 1 1 d . . .
P1 P 0.27740(6) 0.33400(4) 0.50874(3) 0.02285(14) Uani 1 1 d . . .
P2 P 0.08187(6) 0.33002(4) 0.65287(3) 0.02174(14) Uani 1 1 d . . .
P3 P 0.42037(5) 0.27724(4) 0.67104(3) 0.01674(13) Uani 1 1 d . . .
C1 C 0.1358(2) 0.10763(15) 0.64143(13) 0.0269(5) Uani 1 1 d . . .
H1A H 0.0912 0.1014 0.6907 0.032 Uiso 1 1 calc R . .
C2 C 0.2752(2) 0.08694(14) 0.62501(13) 0.0251(5) Uani 1 1 d . . .
H2A H 0.3473 0.0642 0.6610 0.030 Uiso 1 1 calc R . .
C3 C 0.2966(2) 0.10299(15) 0.54891(13) 0.0266(5) Uani 1 1 d . . .
H3A H 0.3852 0.0926 0.5216 0.032 Uiso 1 1 calc R . .
C4 C 0.1676(2) 0.13291(16) 0.51820(13) 0.0290(5) Uani 1 1 d . . .
H4A H 0.1497 0.1479 0.4651 0.035 Uiso 1 1 calc R . .
C5 C 0.0685(2) 0.13685(16) 0.57461(13) 0.0287(5) Uani 1 1 d . . .
H5A H -0.0319 0.1542 0.5686 0.034 Uiso 1 1 calc R . .
C6 C 0.1501(3) 0.33900(19) 0.43269(13) 0.0357(6) Uani 1 1 d . . .
H6A H 0.1720 0.3933 0.4005 0.054 Uiso 1 1 calc R . .
H6B H 0.0565 0.3473 0.4526 0.054 Uiso 1 1 calc R . .
H6C H 0.1540 0.2790 0.4044 0.054 Uiso 1 1 calc R . .
C7 C 0.4346(3) 0.31086(19) 0.45535(13) 0.0371(6) Uani 1 1 d . . .
H7A H 0.4364 0.3538 0.4126 0.056 Uiso 1 1 calc R . .
H7B H 0.4345 0.2439 0.4386 0.056 Uiso 1 1 calc R . .
H7C H 0.5169 0.3225 0.4863 0.056 Uiso 1 1 calc R . .
C8 C 0.2974(2) 0.46251(16) 0.52566(13) 0.0291(5) Uani 1 1 d . . .
H8A H 0.3268 0.4945 0.4803 0.044 Uiso 1 1 calc R . .
H8B H 0.3677 0.4727 0.5643 0.044 Uiso 1 1 calc R . .
H8C H 0.2084 0.4895 0.5415 0.044 Uiso 1 1 calc R . .
C9 C -0.0276(3) 0.27742(18) 0.72464(14) 0.0354(6) Uani 1 1 d . . .
H9A H -0.0865 0.3276 0.7459 0.053 Uiso 1 1 calc R . .
H9B H 0.0316 0.2495 0.7633 0.053 Uiso 1 1 calc R . .
H9C H -0.0865 0.2271 0.7031 0.053 Uiso 1 1 calc R . .
C10 C -0.0560(2) 0.37982(18) 0.59389(14) 0.0337(6) Uani 1 1 d . . .
H10A H -0.1261 0.4111 0.6245 0.051 Uiso 1 1 calc R . .
H10B H -0.0997 0.3279 0.5655 0.051 Uiso 1 1 calc R . .
H10C H -0.0160 0.4271 0.5601 0.051 Uiso 1 1 calc R . .
C11 C 0.1398(2) 0.43881(16) 0.70039(13) 0.0304(5) Uani 1 1 d . . .
H11A H 0.0597 0.4807 0.7092 0.046 Uiso 1 1 calc R . .
H11B H 0.2075 0.4728 0.6699 0.046 Uiso 1 1 calc R . .
H11C H 0.1832 0.4213 0.7475 0.046 Uiso 1 1 calc R . .
C12 C 0.5561(2) 0.18240(14) 0.66912(11) 0.0195(4) Uani 1 1 d . . .
C13 C 0.6087(2) 0.13763(15) 0.73206(12) 0.0251(5) Uani 1 1 d . . .
H13A H 0.5763 0.1567 0.7791 0.030 Uiso 1 1 calc R . .
C14 C 0.7086(2) 0.06499(17) 0.72688(13) 0.0290(5) Uani 1 1 d . . .
H14A H 0.7431 0.0349 0.7703 0.035 Uiso 1 1 calc R . .
C15 C 0.7572(2) 0.03672(16) 0.65913(14) 0.0299(5) Uani 1 1 d . . .
H15A H 0.8233 -0.0138 0.6556 0.036 Uiso 1 1 calc R . .
C16 C 0.7090(2) 0.08254(16) 0.59619(13) 0.0270(5) Uani 1 1 d . . .
H16A H 0.7433 0.0642 0.5494 0.032 Uiso 1 1 calc R . .
C17 C 0.6105(2) 0.15524(16) 0.60127(12) 0.0244(5) Uani 1 1 d . . .
H17A H 0.5796 0.1870 0.5578 0.029 Uiso 1 1 calc R . .
C18 C 0.3751(2) 0.27642(14) 0.76987(11) 0.0186(4) Uani 1 1 d . . .
C19 C 0.4076(2) 0.35394(15) 0.81520(12) 0.0233(5) Uani 1 1 d . . .
H19A H 0.4579 0.4068 0.7956 0.028 Uiso 1 1 calc R . .
C20 C 0.3678(2) 0.35566(16) 0.88897(12) 0.0275(5) Uani 1 1 d . . .
H20A H 0.3893 0.4099 0.9188 0.033 Uiso 1 1 calc R . .
C21 C 0.2974(2) 0.27858(17) 0.91839(13) 0.0289(5) Uani 1 1 d . . .
H21A H 0.2702 0.2795 0.9685 0.035 Uiso 1 1 calc R . .
C22 C 0.2661(2) 0.19930(17) 0.87440(12) 0.0267(5) Uani 1 1 d . . .
H22A H 0.2191 0.1455 0.8947 0.032 Uiso 1 1 calc R . .
C23 C 0.3036(2) 0.19912(15) 0.80126(12) 0.0219(4) Uani 1 1 d . . .
H23A H 0.2803 0.1452 0.7715 0.026 Uiso 1 1 calc R . .
B1 B 0.5394(3) 0.39231(18) 0.65897(15) 0.0258(5) Uani 1 1 d . . .
H1 H 0.580(2) 0.3871(16) 0.5998(13) 0.025(6) Uiso 1 1 d . . .
H2 H 0.478(3) 0.4592(18) 0.6703(13) 0.039(7) Uiso 1 1 d . . .
H3 H 0.627(3) 0.3820(18) 0.7007(14) 0.044(7) Uiso 1 1 d . . .

loop_
_atom_site_aniso_label
_atom_site_aniso_U_11
_atom_site_aniso_U_22
_atom_site_aniso_U_33
_atom_site_aniso_U_23
_atom_site_aniso_U_13
_atom_site_aniso_U_12
Fe1 0.01645(16) 0.01759(17) 0.01891(17) -0.00053(12) -0.00118(12) -0.00094(11)
P1 0.0239(3) 0.0250(3) 0.0197(3) 0.0034(2) -0.0017(2) -0.0013(2)
P2 0.0179(3) 0.0223(3) 0.0249(3) -0.0003(2) -0.0002(2) 0.0023(2)
P3 0.0157(3) 0.0174(3) 0.0172(3) 0.0012(2) -0.0005(2) -0.00071(19)
C1 0.0301(12) 0.0196(11) 0.0310(12) 0.0003(10) 0.0037(10) -0.0082(9)
C2 0.0275(11) 0.0148(10) 0.0329(12) -0.0005(9) -0.0049(10) -0.0031(9)
C3 0.0268(12) 0.0202(11) 0.0328(12) -0.0081(10) 0.0016(9) -0.0011(9)
C4 0.0355(13) 0.0250(11) 0.0263(12) -0.0057(10) -0.0096(10) -0.0056(10)
C5 0.0218(11) 0.0235(11) 0.0408(14) -0.0031(10) -0.0063(10) -0.0055(9)
C6 0.0402(14) 0.0408(14) 0.0261(12) 0.0054(11) -0.0092(11) -0.0023(11)
C7 0.0418(15) 0.0429(15) 0.0268(13) 0.0090(11) 0.0095(11) 0.0041(12)
C8 0.0308(12) 0.0253(12) 0.0312(13) 0.0082(10) -0.0046(10) -0.0031(10)
C9 0.0294(13) 0.0378(14) 0.0393(15) 0.0034(11) 0.0118(11) 0.0060(10)
C10 0.0267(12) 0.0359(13) 0.0383(14) 0.0007(11) -0.0052(10) 0.0064(10)
C11 0.0276(12) 0.0270(12) 0.0366(13) -0.0086(10) -0.0023(10) 0.0059(10)
C12 0.0160(10) 0.0208(10) 0.0217(11) 0.0004(9) -0.0003(8) -0.0013(8)
C13 0.0225(11) 0.0290(12) 0.0237(11) 0.0012(9) -0.0001(9) 0.0016(9)
C14 0.0242(11) 0.0307(12) 0.0322(13) 0.0082(10) -0.0011(9) 0.0041(10)
C15 0.0204(11) 0.0260(12) 0.0435(14) 0.0003(11) 0.0026(10) 0.0038(9)
C16 0.0219(11) 0.0292(12) 0.0299(12) -0.0051(10) 0.0026(9) 0.0002(9)
C17 0.0200(11) 0.0304(12) 0.0228(11) 0.0022(9) -0.0003(9) -0.0024(9)
C18 0.0164(10) 0.0194(10) 0.0200(10) 0.0001(8) -0.0017(8) 0.0032(8)
C19 0.0236(11) 0.0226(11) 0.0236(11) 0.0024(9) -0.0032(9) 0.0025(9)
C20 0.0316(12) 0.0279(12) 0.0228(11) -0.0042(10) -0.0053(9) 0.0075(10)
C21 0.0308(12) 0.0361(14) 0.0197(11) 0.0012(10) 0.0028(9) 0.0127(10)
C22 0.0278(12) 0.0274(12) 0.0251(12) 0.0045(10) 0.0067(9) 0.0018(9)
C23 0.0237(11) 0.0213(10) 0.0208(11) -0.0012(9) 0.0010(9) 0.0006(9)
B1 0.0251(13) 0.0236(13) 0.0287(14) 0.0036(11) -0.0011(11) -0.0063(10)

loop_
_atom_type_symbol
_atom_type_description
_atom_type_scat_dispersion_real
_atom_type_scat_dispersion_imag
_atom_type_scat_source
C C 0.0033 0.0016 'International Tables Vol C Tables 4.2.6.8 and 6.1.1.4'
H H 0.0000 0.0000 'International Tables Vol C Tables 4.2.6.8 and 6.1.1.4'
P P 0.1023 0.0942 'International Tables Vol C Tables 4.2.6.8 and 6.1.1.4'
Fe Fe 0.3463 0.8444 'International Tables Vol C Tables 4.2.6.8 and 6.1.1.4'
B B 0.0013 0.0007 'International Tables Vol C Tables 4.2.6.8 and 6.1.1.4'

loop_
_geom_angle_atom_site_label_1
_geom_angle_atom_site_label_2
_geom_angle_atom_site_label_3
_geom_angle
_geom_angle_site_symmetry_1
_geom_angle_site_symmetry_3
_geom_angle_publ_flag
C5 Fe1 C4 39.09(9) . . ?
C5 Fe1 C3 66.05(9) . . ?
C4 Fe1 C3 39.31(9) . . ?
C5 Fe1 C1 39.67(9) . . ?
C4 Fe1 C1 65.76(9) . . ?
C3 Fe1 C1 65.82(9) . . ?
C5 Fe1 C2 65.74(9) . . ?
C4 Fe1 C2 65.47(9) . . ?
C3 Fe1 C2 39.18(9) . . ?
C1 Fe1 C2 38.83(9) . . ?
C5 Fe1 P1 113.60(7) . . ?
C4 Fe1 P1 87.80(7) . . ?
C3 Fe1 P1 99.42(7) . . ?
C1 Fe1 P1 152.27(7) . . ?
C2 Fe1 P1 137.40(6) . . ?
C5 Fe1 P2 89.56(7) . . ?
C4 Fe1 P2 121.51(7) . . ?
C3 Fe1 P2 155.27(6) . . ?
C1 Fe1 P2 93.08(6) . . ?
C2 Fe1 P2 127.94(6) . . ?
P1 Fe1 P2 93.97(2) . . ?
C5 Fe1 P3 150.59(7) . . ?
C4 Fe1 P3 142.75(7) . . ?
C3 Fe1 P3 103.98(6) . . ?
C1 Fe1 P3 110.99(7) . . ?
C2 Fe1 P3 88.86(6) . . ?
P1 Fe1 P3 94.99(2) . . ?
P2 Fe1 P3 95.39(2) . . ?
C8 P1 C7 100.10(12) . . ?
C8 P1 C6 99.10(11) . . ?
C7 P1 C6 98.93(12) . . ?
C8 P1 Fe1 121.54(8) . . ?
C7 P1 Fe1 116.75(8) . . ?
C6 P1 Fe1 116.50(9) . . ?
C11 P2 C10 100.32(11) . . ?
C11 P2 C9 99.71(12) . . ?
C10 P2 C9 98.59(12) . . ?
C11 P2 Fe1 121.34(8) . . ?
C10 P2 Fe1 116.34(8) . . ?
C9 P2 Fe1 116.69(8) . . ?
C18 P3 C12 100.70(9) . . ?
C18 P3 B1 104.69(10) . . ?
C12 P3 B1 99.48(10) . . ?
C18 P3 Fe1 110.92(7) . . ?
C12 P3 Fe1 110.18(7) . . ?
B1 P3 Fe1 127.34(8) . . ?
C2 C1 C5 107.6(2) . . ?
C2 C1 Fe1 70.71(12) . . ?
C5 C1 Fe1 69.68(12) . . ?
C2 C1 H1A 126.2 . . ?
C5 C1 H1A 126.2 . . ?
Fe1 C1 H1A 126.2 . . ?
C1 C2 C3 108.8(2) . . ?
C1 C2 Fe1 70.46(12) . . ?
C3 C2 Fe1 70.24(12) . . ?
C1 C2 H2A 125.6 . . ?
C3 C2 H2A 125.6 . . ?
Fe1 C2 H2A 125.6 . . ?
C2 C3 C4 107.2(2) . . ?
C2 C3 Fe1 70.59(12) . . ?
C4 C3 Fe1 70.09(12) . . ?
C2 C3 H3A 126.4 . . ?
C4 C3 H3A 126.4 . . ?
Fe1 C3 H3A 126.4 . . ?
C5 C4 C3 108.7(2) . . ?
C5 C4 Fe1 70.28(13) . . ?
C3 C4 Fe1 70.61(12) . . ?
C5 C4 H4A 125.7 . . ?
C3 C4 H4A 125.7 . . ?
Fe1 C4 H4A 125.7 . . ?
C4 C5 C1 107.7(2) . . ?
C4 C5 Fe1 70.63(13) . . ?
C1 C5 Fe1 70.65(12) . . ?
C4 C5 H5A 126.1 . . ?
C1 C5 H5A 126.1 . . ?
Fe1 C5 H5A 126.1 . . ?
P1 C6 H6A 109.5 . . ?
P1 C6 H6B 109.5 . . ?
H6A C6 H6B 109.5 . . ?
P1 C6 H6C 109.5 . . ?
H6A C6 H6C 109.5 . . ?
H6B C6 H6C 109.5 . . ?
P1 C7 H7A 109.5 . . ?
P1 C7 H7B 109.5 . . ?
H7A C7 H7B 109.5 . . ?
P1 C7 H7C 109.5 . . ?
H7A C7 H7C 109.5 . . ?
H7B C7 H7C 109.5 . . ?
P1 C8 H8A 109.5 . . ?
P1 C8 H8B 109.5 . . ?
H8A C8 H8B 109.5 . . ?
P1 C8 H8C 109.5 . . ?
H8A C8 H8C 109.5 . . ?
H8B C8 H8C 109.5 . . ?
P2 C9 H9A 109.5 . . ?
P2 C9 H9B 109.5 . . ?
H9A C9 H9B 109.5 . . ?
P2 C9 H9C 109.5 . . ?
H9A C9 H9C 109.5 . . ?
H9B C9 H9C 109.5 . . ?
P2 C10 H10A 109.5 . . ?
P2 C10 H10B 109.5 . . ?
H10A C10 H10B 109.5 . . ?
P2 C10 H10C 109.5 . . ?
H10A C10 H10C 109.5 . . ?
H10B C10 H10C 109.5 . . ?
P2 C11 H11A 109.5 . . ?
P2 C11 H11B 109.5 . . ?
H11A C11 H11B 109.5 . . ?
P2 C11 H11C 109.5 . . ?
H11A C11 H11C 109.5 . . ?
H11B C11 H11C 109.5 . . ?
C13 C12 C17 117.92(19) . . ?
C13 C12 P3 123.51(16) . . ?
C17 C12 P3 118.56(16) . . ?
C12 C13 C14 120.8(2) . . ?
C12 C13 H13A 119.6 . . ?
C14 C13 H13A 119.6 . . ?
C15 C14 C13 120.4(2) . . ?
C15 C14 H14A 119.8 . . ?
C13 C14 H14A 119.8 . . ?
C14 C15 C16 119.5(2) . . ?
C14 C15 H15A 120.3 . . ?
C16 C15 H15A 120.3 . . ?
C15 C16 C17 120.2(2) . . ?
C15 C16 H16A 119.9 . . ?
C17 C16 H16A 119.9 . . ?
C16 C17 C12 121.1(2) . . ?
C16 C17 H17A 119.4 . . ?
C12 C17 H17A 119.4 . . ?
C19 C18 C23 117.6(2) . . ?
C19 C18 P3 121.06(16) . . ?
C23 C18 P3 121.37(16) . . ?
C18 C19 C20 121.3(2) . . ?
C18 C19 H19A 119.4 . . ?
C20 C19 H19A 119.4 . . ?
C21 C20 C19 119.9(2) . . ?
C21 C20 H20A 120.1 . . ?
C19 C20 H20A 120.1 . . ?
C20 C21 C22 119.8(2) . . ?
C20 C21 H21A 120.1 . . ?
C22 C21 H21A 120.1 . . ?
C23 C22 C21 119.8(2) . . ?
C23 C22 H22A 120.1 . . ?
C21 C22 H22A 120.1 . . ?
C22 C23 C18 121.6(2) . . ?
C22 C23 H23A 119.2 . . ?
C18 C23 H23A 119.2 . . ?
P3 B1 H1 104.8(11) . . ?
P3 B1 H2 110.2(13) . . ?
H1 B1 H2 114.2(17) . . ?
P3 B1 H3 104.5(13) . . ?
H1 B1 H3 110.9(17) . . ?
H2 B1 H3 111.6(18) . . ?

loop_
_geom_bond_atom_site_label_1
_geom_bond_atom_site_label_2
_geom_bond_distance
_geom_bond_site_symmetry_2
_geom_bond_publ_flag
Fe1 C5 2.100(2) . ?
Fe1 C4 2.104(2) . ?
Fe1 C3 2.111(2) . ?
Fe1 C1 2.113(2) . ?
Fe1 C2 2.116(2) . ?
Fe1 P1 2.2124(6) . ?
Fe1 P2 2.2160(6) . ?
Fe1 P3 2.3119(6) . ?
P1 C8 1.823(2) . ?
P1 C7 1.832(2) . ?
P1 C6 1.838(2) . ?
P2 C11 1.826(2) . ?
P2 C10 1.833(2) . ?
P2 C9 1.835(2) . ?
P3 C18 1.852(2) . ?
P3 C12 1.856(2) . ?
P3 B1 1.980(3) . ?
C1 C2 1.406(3) . ?
C1 C5 1.429(3) . ?
C1 H1A 1.0000 . ?
C2 C3 1.417(3) . ?
C2 H2A 1.0000 . ?
C3 C4 1.418(3) . ?
C3 H3A 1.0000 . ?
C4 C5 1.407(3) . ?
C4 H4A 1.0000 . ?
C5 H5A 1.0000 . ?
C6 H6A 0.9800 . ?
C6 H6B 0.9800 . ?
C6 H6C 0.9800 . ?
C7 H7A 0.9800 . ?
C7 H7B 0.9800 . ?
C7 H7C 0.9800 . ?
C8 H8A 0.9800 . ?
C8 H8B 0.9800 . ?
C8 H8C 0.9800 . ?
C9 H9A 0.9800 . ?
C9 H9B 0.9800 . ?
C9 H9C 0.9800 . ?
C10 H10A 0.9800 . ?
C10 H10B 0.9800 . ?
C10 H10C 0.9800 . ?
C11 H11A 0.9800 . ?
C11 H11B 0.9800 . ?
C11 H11C 0.9800 . ?
C12 C13 1.393(3) . ?
C12 C17 1.395(3) . ?
C13 C14 1.397(3) . ?
C13 H13A 0.9500 . ?
C14 C15 1.378(3) . ?
C14 H14A 0.9500 . ?
C15 C16 1.385(3) . ?
C15 H15A 0.9500 . ?
C16 C17 1.389(3) . ?
C16 H16A 0.9500 . ?
C17 H17A 0.9500 . ?
C18 C19 1.390(3) . ?
C18 C23 1.400(3) . ?
C19 C20 1.397(3) . ?
C19 H19A 0.9500 . ?
C20 C21 1.379(3) . ?
C20 H20A 0.9500 . ?
C21 C22 1.393(3) . ?
C21 H21A 0.9500 . ?
C22 C23 1.380(3) . ?
C22 H22A 0.9500 . ?
C23 H23A 0.9500 . ?
B1 H1 1.15(2) . ?
B1 H2 1.12(2) . ?
B1 H3 1.14(3) . ?
